data_7210172
loop_
_publ_author_name
'Nayak, Susanta K.'
'Mallik, Srijita Basu'
'Kanaujia, Shankar Prasad'
'Sekar, Kanagaraj'
'Ranganathan, K. R.'
'Ananthalakshmi, V.'
'Jeyaraman, G.'
'Saralaya, S. S.'
'Rao, K. Sundararaja'
'Shridhara, K.'
'Nagarajan, K.'
'Row, Tayur N. Guru'

_publ_section_title
;
 Crystal structures and binding studies of atovaquone and its derivatives
 with cytochrome bc1: a molecular basis for drug design
;
_journal_issue 24
_journal_name_full CrystEngComm
_journal_page_first 4871
_journal_paper_doi 10.1039/c3ce40336j
_journal_volume 15
_journal_year 2013
_chemical_compound_source 'see text'
_chemical_formula_moiety 'C16 H16 O3'
_chemical_formula_sum 'C16 H16 O3'
_chemical_formula_weight 256.29
_chemical_name_systematic
;
2-cyclohexyl-3-hydroxynaphthalene-1,4-dione
;
_space_group_IT_number 14
_symmetry_cell_setting monoclinic
_symmetry_Int_Tables_number 14
_symmetry_space_group_name_Hall '-P 2yn'
_symmetry_space_group_name_H-M 'P 1 21/n 1'
_atom_sites_solution_hydrogens geom
_atom_sites_solution_primary direct
_atom_sites_solution_secondary difmap
_cell_angle_alpha 90
_cell_angle_beta 98.926(3)
_cell_angle_gamma 90
_cell_formula_units_Z 4
_cell_length_a 14.401(3)
_cell_length_b 5.3279(9)
_cell_length_c 17.393(3)
_cell_measurement_reflns_used 430
_cell_measurement_temperature 292(2)
_cell_measurement_theta_max 27.98
_cell_measurement_theta_min 0.97
_cell_volume 1318.4(4)
_computing_cell_refinement SMART
_computing_data_collection 'SMART (Bruker, 1998)'
_computing_data_reduction 'SAINT (Bruker, 1998)'
_computing_molecular_graphics 'Ortep-3 for Windows (Farrugia, 1997) and CAMERON (Watkin et al., 1993)'
_computing_publication_material 'PLATON (Spek, 2003)'
_computing_structure_refinement 'SHELXL-97 (Sheldrick, 1997)'
_computing_structure_solution 'SHELXTL V6.14 (Bruker, 2000)'
_diffrn_ambient_temperature 292(2)
_diffrn_measured_fraction_theta_full 1.000
_diffrn_measured_fraction_theta_max 1.000
_diffrn_measurement_device_type 'Bruker SMART CCD area detector'
_diffrn_measurement_method '\f and \w scans'
_diffrn_radiation_monochromator graphite
_diffrn_radiation_probe x-ray
_diffrn_radiation_source 'fine-focus sealed tube'
_diffrn_radiation_type MoK\a
_diffrn_radiation_wavelength 0.71073
_diffrn_reflns_av_R_equivalents 0.0648
_diffrn_reflns_av_sigmaI/netI 0.0597
_diffrn_reflns_limit_h_max 17
_diffrn_reflns_limit_h_min -17
_diffrn_reflns_limit_k_max 6
_diffrn_reflns_limit_k_min -6
_diffrn_reflns_limit_l_max 20
_diffrn_reflns_limit_l_min -20
_diffrn_reflns_number 9080
_diffrn_reflns_reduction_process
;
;
_diffrn_reflns_theta_full 25.00
_diffrn_reflns_theta_max 25.00
_diffrn_reflns_theta_min 1.71
_exptl_absorpt_coefficient_mu 0.088
_exptl_absorpt_correction_T_max 0.9947
_exptl_absorpt_correction_T_min 0.9886
_exptl_absorpt_correction_type multi-scan
_exptl_absorpt_process_details 'SADABS, (Sheldrick, 1996)'
_exptl_crystal_colour Yellow
_exptl_crystal_density_diffrn 1.291
_exptl_crystal_density_method 'Not Measured'
_exptl_crystal_description Needle
_exptl_crystal_F_000 544
_exptl_crystal_size_max 0.13
_exptl_crystal_size_mid 0.07
_exptl_crystal_size_min 0.06
_refine_diff_density_max 0.156
_refine_diff_density_min -0.122
_refine_diff_density_rms 0.035
_refine_ls_extinction_method none
_refine_ls_goodness_of_fit_ref 0.974
_refine_ls_hydrogen_treatment mixed
_refine_ls_matrix_type full
_refine_ls_number_parameters 236
_refine_ls_number_reflns 2334
_refine_ls_number_restraints 0
_refine_ls_restrained_S_all 0.974
_refine_ls_R_factor_all 0.0810
_refine_ls_R_factor_gt 0.0489
_refine_ls_shift/su_max 0.001
_refine_ls_shift/su_mean 0.000
_refine_ls_structure_factor_coef Fsqd
_refine_ls_weighting_details 'calc w=1/[\s^2^(Fo^2^)+(0.0632P)^2^+0.0000P] where P=(Fo^2^+2Fc^2^)/3'
_refine_ls_weighting_scheme calc
_refine_ls_wR_factor_gt 0.1205
_refine_ls_wR_factor_ref 0.1395
_reflns_number_gt 1479
_reflns_number_total 2334
_reflns_threshold_expression I>2\s(I)
_cod_data_source_file c3ce40336j.txt
_cod_data_source_block sri20_m
_cod_depositor_comments
;
The following automatic conversions were performed:

'_symmetry_cell_setting' value 'Monoclinic' changed to 'monoclinic'
according to /home/saulius/struct/CIF-dictionaries/cif_core.dic
dictionary named 'cif_core.dic' version 2.4.2 from 2011-04-26.

Automatic conversion script
Id: cif_fix_values 1891 2012-01-12 08:04:46Z andrius 
;
_cod_original_sg_symbol_H-M 'P 21/n'
_cod_database_code 7210172

loop_
_symmetry_equiv_pos_site_id
_symmetry_equiv_pos_as_xyz
1 x,y,z
2 1/2-x,1/2+y,1/2-z
3 -x,-y,-z
4 1/2+x,1/2-y,1/2+z

loop_
_atom_site_label
_atom_site_type_symbol
_atom_site_fract_x
_atom_site_fract_y
_atom_site_fract_z
_atom_site_U_iso_or_equiv
_atom_site_adp_type
_atom_site_occupancy
_atom_site_symmetry_multiplicity
_atom_site_calc_flag
O2 O 0.98693(10) 0.2157(3) 0.94409(9) 0.0657(5) Uani 1 1 d
O3 O 0.86426(11) 0.1404(3) 1.03995(9) 0.0628(5) Uani 1 1 d
C21 C 0.91749(13) 0.3532(4) 0.93449(11) 0.0479(5) Uani 1 1 d
C13 C 0.77121(13) 0.4787(3) 0.98424(11) 0.0450(5) Uani 1 1 d
O1 O 0.68074(11) 0.7834(3) 0.90931(9) 0.0708(5) Uani 1 1 d
C14 C 0.75431(14) 0.6649(4) 0.92085(11) 0.0478(5) Uani 1 1 d
C20 C 0.90391(14) 0.5474(4) 0.87384(11) 0.0472(5) Uani 1 1 d
C22 C 0.84697(14) 0.3264(4) 0.98717(11) 0.0477(5) Uani 1 1 d
C15 C 0.82510(13) 0.7006(4) 0.86813(11) 0.0462(5) Uani 1 1 d
C10 C 0.70105(14) 0.4655(4) 1.04004(12) 0.0503(6) Uani 1 1 d
C16 C 0.81320(17) 0.8875(4) 0.81175(13) 0.0589(6) Uani 1 1 d
C19 C 0.96828(17) 0.5758(5) 0.82311(14) 0.0646(7) Uani 1 1 d
C9 C 0.74362(18) 0.5038(6) 1.12463(14) 0.0645(7) Uani 1 1 d
C17 C 0.87770(19) 0.9181(5) 0.76230(15) 0.0698(7) Uani 1 1 d
C11 C 0.64070(19) 0.2305(5) 1.02961(17) 0.0668(7) Uani 1 1 d
C8 C 0.6683(2) 0.5040(6) 1.17697(18) 0.0714(8) Uani 1 1 d
C12 C 0.56641(19) 0.2301(6) 1.08279(17) 0.0749(8) Uani 1 1 d
C18 C 0.9543(2) 0.7624(5) 0.76735(15) 0.0759(8) Uani 1 1 d
C7 C 0.6089(2) 0.2707(5) 1.16665(16) 0.0739(8) Uani 1 1 d
H19 H 1.0234(17) 0.457(4) 0.8317(13) 0.079(7) Uiso 1 1 d
H17 H 0.8712(16) 1.047(4) 0.7264(14) 0.075(8) Uiso 1 1 d
H11E H 0.6099(18) 0.225(4) 0.9729(16) 0.093(8) Uiso 1 1 d
H7A H 0.6513(17) 0.117(5) 1.1824(13) 0.082(8) Uiso 1 1 d
H18 H 1.0003(17) 0.782(4) 0.7317(14) 0.083(8) Uiso 1 1 d
H8A H 0.6253(17) 0.652(5) 1.1623(13) 0.079(8) Uiso 1 1 d
H12A H 0.5212(19) 0.378(5) 1.0690(14) 0.092(9) Uiso 1 1 d
H11A H 0.6819(19) 0.090(5) 1.0425(14) 0.093(9) Uiso 1 1 d
H7E H 0.5596(17) 0.278(4) 1.1995(14) 0.072(7) Uiso 1 1 d
H10A H 0.6552(14) 0.619(4) 1.0249(11) 0.062(6) Uiso 1 1 d
H3O H 0.917(2) 0.066(5) 1.0350(14) 0.091(9) Uiso 1 1 d
H9E H 0.7796(17) 0.655(5) 1.1308(13) 0.079(7) Uiso 1 1 d
H12E H 0.526(2) 0.080(5) 1.0751(15) 0.111(10) Uiso 1 1 d
H8E H 0.694(2) 0.531(5) 1.2296(16) 0.106(10) Uiso 1 1 d
H16 H 0.7626(16) 0.987(4) 0.8115(11) 0.064(7) Uiso 1 1 d
H9A H 0.7892(19) 0.362(5) 1.1418(14) 0.095(9) Uiso 1 1 d

loop_
_atom_site_aniso_label
_atom_site_aniso_U_11
_atom_site_aniso_U_22
_atom_site_aniso_U_33
_atom_site_aniso_U_23
_atom_site_aniso_U_13
_atom_site_aniso_U_12
O2 0.0513(9) 0.0704(10) 0.0783(12) 0.0107(8) 0.0188(8) 0.0177(8)
O3 0.0550(10) 0.0665(11) 0.0696(11) 0.0202(8) 0.0181(8) 0.0175(8)
C21 0.0396(11) 0.0487(12) 0.0551(14) -0.0057(10) 0.0063(10) 0.0019(10)
C13 0.0400(11) 0.0448(11) 0.0496(13) -0.0062(9) 0.0054(9) 0.0018(9)
O1 0.0658(10) 0.0817(12) 0.0666(11) 0.0083(8) 0.0152(8) 0.0312(9)
C14 0.0460(12) 0.0481(12) 0.0481(13) -0.0085(10) 0.0034(9) 0.0066(10)
C20 0.0444(11) 0.0483(12) 0.0492(13) -0.0002(10) 0.0077(10) -0.0019(10)
C22 0.0459(12) 0.0468(12) 0.0500(13) 0.0025(10) 0.0061(9) 0.0014(10)
C15 0.0446(12) 0.0461(12) 0.0460(12) -0.0029(9) 0.0012(9) -0.0007(10)
C10 0.0446(12) 0.0532(13) 0.0544(14) -0.0014(10) 0.0114(10) 0.0043(10)
C16 0.0586(15) 0.0554(14) 0.0611(16) 0.0018(11) 0.0048(12) 0.0034(12)
C19 0.0535(14) 0.0706(16) 0.0719(17) 0.0074(13) 0.0167(12) 0.0005(12)
C9 0.0642(16) 0.0718(18) 0.0597(16) -0.0160(13) 0.0170(13) -0.0154(15)
C17 0.0722(18) 0.0723(17) 0.0639(17) 0.0187(14) 0.0078(13) -0.0087(14)
C11 0.0594(16) 0.0722(18) 0.0709(19) -0.0150(14) 0.0168(13) -0.0143(14)
C8 0.0777(18) 0.0759(19) 0.0657(19) -0.0133(15) 0.0268(15) -0.0077(16)
C12 0.0577(16) 0.082(2) 0.088(2) -0.0045(16) 0.0197(14) -0.0178(16)
C18 0.0698(17) 0.089(2) 0.0732(19) 0.0155(15) 0.0259(14) -0.0072(15)
C7 0.0779(18) 0.0708(18) 0.080(2) 0.0051(15) 0.0342(16) 0.0013(15)

loop_
_atom_type_symbol
_atom_type_description
_atom_type_scat_dispersion_real
_atom_type_scat_dispersion_imag
_atom_type_scat_source
O O 0.0106 0.0060 'International Tables Vol C Tables 4.2.6.8 and 6.1.1.4'
H H 0.0000 0.0000 'International Tables Vol C Tables 4.2.6.8 and 6.1.1.4'
C C 0.0033 0.0016 'International Tables Vol C Tables 4.2.6.8 and 6.1.1.4'

loop_
_geom_angle_atom_site_label_1
_geom_angle_atom_site_label_2
_geom_angle_atom_site_label_3
_geom_angle
C22 O3 H3O 109.8(16)
O2 C21 C20 122.14(18)
O2 C21 C22 118.77(18)
C20 C21 C22 119.07(17)
C22 C13 C14 118.00(17)
C22 C13 C10 124.35(19)
C14 C13 C10 117.61(17)
O1 C14 C13 120.53(18)
O1 C14 C15 119.53(19)
C13 C14 C15 119.88(17)
C19 C20 C15 120.7(2)
C19 C20 C21 120.48(19)
C15 C20 C21 118.79(17)
O3 C22 C13 121.93(18)
O3 C22 C21 114.93(17)
C13 C22 C21 123.13(19)
C16 C15 C20 118.8(2)
C16 C15 C14 120.41(18)
C20 C15 C14 120.80(18)
C13 C10 C9 114.06(17)
C13 C10 C11 112.96(17)
C9 C10 C11 111.4(2)
C13 C10 H10A 104.9(11)
C9 C10 H10A 106.2(10)
C11 C10 H10A 106.5(11)
C17 C16 C15 120.4(2)
C17 C16 H16 123.6(13)
C15 C16 H16 115.9(13)
C18 C19 C20 119.2(2)
C18 C19 H19 125.6(13)
C20 C19 H19 115.2(13)
C10 C9 C8 111.2(2)
C10 C9 H9E 110.7(14)
C8 C9 H9E 110.9(14)
C10 C9 H9A 109.3(15)
C8 C9 H9A 108.3(15)
H9E C9 H9A 106(2)
C16 C17 C18 120.3(3)
C16 C17 H17 120.3(15)
C18 C17 H17 119.3(15)
C10 C11 C12 111.9(2)
C10 C11 H11E 107.1(14)
C12 C11 H11E 110.4(15)
C10 C11 H11A 107.0(16)
C12 C11 H11A 109.0(16)
H11E C11 H11A 112(2)
C7 C8 C9 111.9(2)
C7 C8 H8A 107.4(14)
C9 C8 H8A 108.4(14)
C7 C8 H8E 111.7(17)
C9 C8 H8E 112.1(17)
H8A C8 H8E 105(2)
C7 C12 C11 111.7(2)
C7 C12 H12A 105.2(14)
C11 C12 H12A 109.7(14)
C7 C12 H12E 113.0(16)
C11 C12 H12E 112.3(16)
H12A C12 H12E 104(2)
C17 C18 C19 120.5(2)
C17 C18 H18 120.6(14)
C19 C18 H18 118.9(14)
C8 C7 C12 111.9(2)
C8 C7 H7A 108.8(13)
C12 C7 H7A 106.1(13)
C8 C7 H7E 110.4(13)
C12 C7 H7E 110.3(14)
H7A C7 H7E 109.2(18)

loop_
_geom_bond_atom_site_label_1
_geom_bond_atom_site_label_2
_geom_bond_distance
O2 C21 1.230(2)
O3 C22 1.348(2)
O3 H3O 0.88(3)
C21 C20 1.469(3)
C21 C22 1.477(3)
C13 C22 1.354(3)
C13 C14 1.475(3)
C13 C10 1.507(3)
O1 C14 1.223(2)
C14 C15 1.485(3)
C20 C19 1.384(3)
C20 C15 1.389(3)
C15 C16 1.390(3)
C10 C9 1.517(3)
C10 C11 1.519(3)
C10 H10A 1.06(2)
C16 C17 1.370(3)
C16 H16 0.90(2)
C19 C18 1.382(3)
C19 H19 1.01(2)
C9 C8 1.520(3)
C9 H9E 0.96(3)
C9 H9A 1.01(3)
C17 C18 1.372(4)
C17 H17 0.92(2)
C11 C12 1.519(3)
C11 H11E 1.02(3)
C11 H11A 0.96(3)
C8 C7 1.504(4)
C8 H8A 1.01(3)
C8 H8E 0.94(3)
C12 C7 1.507(4)
C12 H12A 1.03(3)
C12 H12E 0.99(3)
C18 H18 0.98(3)
C7 H7A 1.03(3)
C7 H7E 0.98(2)

loop_
_geom_torsion_atom_site_label_1
_geom_torsion_atom_site_label_2
_geom_torsion_atom_site_label_3
_geom_torsion_atom_site_label_4
_geom_torsion
C22 C13 C14 O1 170.19(18)
C10 C13 C14 O1 -7.9(3)
C22 C13 C14 C15 -6.9(3)
C10 C13 C14 C15 174.99(17)
O2 C21 C20 C19 2.3(3)
C22 C21 C20 C19 -179.42(19)
O2 C21 C20 C15 -178.02(18)
C22 C21 C20 C15 0.2(3)
C14 C13 C22 O3 -175.58(17)
C10 C13 C22 O3 2.4(3)
C14 C13 C22 C21 5.6(3)
C10 C13 C22 C21 -176.40(18)
O2 C21 C22 O3 -2.9(3)
C20 C21 C22 O3 178.77(16)
O2 C21 C22 C13 175.94(18)
C20 C21 C22 C13 -2.4(3)
C19 C20 C15 C16 -1.6(3)
C21 C20 C15 C16 178.76(18)
C19 C20 C15 C14 177.97(19)
C21 C20 C15 C14 -1.7(3)
O1 C14 C15 C16 7.5(3)
C13 C14 C15 C16 -175.41(18)
O1 C14 C15 C20 -172.09(19)
C13 C14 C15 C20 5.0(3)
C22 C13 C10 C9 59.0(3)
C14 C13 C10 C9 -123.0(2)
C22 C13 C10 C11 -69.5(3)
C14 C13 C10 C11 108.5(2)
C20 C15 C16 C17 0.6(3)
C14 C15 C16 C17 -179.0(2)
C15 C20 C19 C18 1.3(4)
C21 C20 C19 C18 -179.1(2)
C13 C10 C9 C8 176.5(2)
C11 C10 C9 C8 -54.2(3)
C15 C16 C17 C18 0.7(4)
C13 C10 C11 C12 -176.2(2)
C9 C10 C11 C12 53.9(3)
C10 C9 C8 C7 54.8(4)
C10 C11 C12 C7 -53.6(4)
C16 C17 C18 C19 -1.1(4)
C20 C19 C18 C17 0.1(4)
C9 C8 C7 C12 -54.6(4)
C11 C12 C7 C8 53.9(4)
